data_4316790
loop_
_publ_author_name
'Sandy L. Nguyen'
'Joon I. Jang'
'John B. Ketterson'
'Mercouri G. Kanatzidis'

_publ_contact_author_address
;
Northwestern University
Department of Chemistry
2145 Sheridan Rd.
Evanston, IL 60208
;
_publ_contact_author_email m-kanatzidis@northwestern.edu
_publ_contact_author_name 'Mercouri Kanatzidis'
_publ_section_title
;
 (Ag2TeS3)2.A2S6 (A = Rb, Cs): Layers of Silver Thiotellurite Intergrown
 with Alkali-Metal Polysulfides
;
_journal_name_full 'Inorganic Chemistry'
_journal_page_first 9098
_journal_page_last 9100
_journal_paper_doi 10.1021/ic1011346
_journal_volume 49
_journal_year 2010
_chemical_formula_moiety 'Ag2 Cs S6 Te'
_chemical_formula_sum 'Ag2 Cs S6 Te'
_chemical_formula_weight 668.61
_space_group_IT_number 185
_symmetry_cell_setting hexagonal
_symmetry_space_group_name_Hall 'P 6c -2'
_symmetry_space_group_name_H-M 'P 63 c m'
_atom_sites_solution_primary direct
_atom_sites_solution_secondary difmap
_audit_creation_method SHELXL-97
_audit_update_record
;
2010-08-10 # Formatted by publCIF
;
_cell_angle_alpha 90.00
_cell_angle_beta 90.00
_cell_angle_gamma 120.00
_cell_formula_units_Z 18
_cell_length_a 19.410(3)
_cell_length_b 19.410(3)
_cell_length_c 14.829(3)
_cell_measurement_reflns_used 28441
_cell_measurement_temperature 100(2)
_cell_measurement_theta_max 70.36
_cell_measurement_theta_min 6.66
_cell_volume 4838.3(14)
_computing_cell_refinement 'Stoe X-Area 1.52'
_computing_data_collection 'Stoe X-Area 1.52'
_computing_data_reduction 'Stoe X-Area 1.52'
_computing_molecular_graphics 'Diamond 3'
_computing_publication_material 'CIFTool 1.2'
_computing_structure_refinement 'SHELXL-97 (Sheldrick, 1997)'
_computing_structure_solution 'SHELXS-97 (Sheldrick, 1990)'
_diffrn_ambient_temperature 100(2)
_diffrn_measured_fraction_theta_full 0.987
_diffrn_measured_fraction_theta_max 0.987
_diffrn_measurement_device_type 'Stoe IPDS II'
_diffrn_measurement_method '\W scan'
_diffrn_radiation_monochromator graphite
_diffrn_radiation_source 'fine-focus sealed tube'
_diffrn_radiation_type MoK\a
_diffrn_radiation_wavelength 0.71073
_diffrn_reflns_av_R_equivalents 0.0472
_diffrn_reflns_av_sigmaI/netI 0.0201
_diffrn_reflns_limit_h_max 26
_diffrn_reflns_limit_h_min -26
_diffrn_reflns_limit_k_max 24
_diffrn_reflns_limit_k_min -25
_diffrn_reflns_limit_l_max 19
_diffrn_reflns_limit_l_min -19
_diffrn_reflns_number 35030
_diffrn_reflns_theta_full 28.70
_diffrn_reflns_theta_max 28.70
_diffrn_reflns_theta_min 3.00
_exptl_absorpt_coefficient_mu 10.734
_exptl_absorpt_correction_T_max 0.8143
_exptl_absorpt_correction_T_min 0.7187
_exptl_absorpt_correction_type numerical
_exptl_absorpt_process_details 'Stoe X-Red32'
_exptl_crystal_colour red
_exptl_crystal_density_diffrn 4.130
_exptl_crystal_density_method 'not measured'
_exptl_crystal_description 'Hexagonal rod'
_exptl_crystal_F_000 5346
_exptl_crystal_size_max 0.0294
_exptl_crystal_size_mid 0.0231
_exptl_crystal_size_min 0.0170
_refine_diff_density_max 2.080
_refine_diff_density_min -2.904
_refine_diff_density_rms 0.258
_refine_ls_abs_structure_details 'Flack H D (1983), Acta Cryst. A39, 876-881'
_refine_ls_abs_structure_Flack 0.43(7)
_refine_ls_extinction_coef 0
_refine_ls_extinction_method none
_refine_ls_goodness_of_fit_ref 1.137
_refine_ls_matrix_type full
_refine_ls_number_parameters 161
_refine_ls_number_reflns 4298
_refine_ls_number_restraints 26
_refine_ls_restrained_S_all 1.144
_refine_ls_R_factor_all 0.0868
_refine_ls_R_factor_gt 0.0754
_refine_ls_shift/su_max 0.001
_refine_ls_shift/su_mean 0.000
_refine_ls_structure_factor_coef Fsqd
_refine_ls_weighting_details 'calc w=1/[\s^2^(Fo^2^)+(0.0310P)^2^+149.7943P] where P=(Fo^2^+2Fc^2^)/3'
_refine_ls_weighting_scheme calc
_refine_ls_wR_factor_gt 0.1380
_refine_ls_wR_factor_ref 0.1445
_reflns_number_gt 3734
_reflns_number_total 4298
_reflns_threshold_expression >2sigma(I)
_cod_data_source_file ic1011346_si_002.cif
_cod_data_source_block 1133-3
_cod_database_code 4316790

loop_
_symmetry_equiv_pos_as_xyz
'x, y, z'
'-y, x-y, z'
'-x+y, -x, z'
'-x, -y, z+1/2'
'y, -x+y, z+1/2'
'x-y, x, z+1/2'
'-y, -x, z+1/2'
'-x+y, y, z+1/2'
'x, x-y, z+1/2'
'y, x, z'
'x-y, -y, z'
'-x, -x+y, z'

loop_
_atom_site_label
_atom_site_type_symbol
_atom_site_fract_x
_atom_site_fract_y
_atom_site_fract_z
_atom_site_U_iso_or_equiv
_atom_site_adp_type
_atom_site_occupancy
_atom_site_symmetry_multiplicity
_atom_site_calc_flag
_atom_site_refinement_flags
_atom_site_disorder_assembly
_atom_site_disorder_group
Cs1 Cs 0.0000 0.83356(9) 0.89679(11) 0.0307(4) Uani 1 2 d S . .
Cs2 Cs 0.50048(6) 0.83332(6) 0.89285(8) 0.0269(2) Uani 1 1 d . . .
Te1 Te 0.33371(8) 0.0000 0.16948(13) 0.0284(4) Uani 1 2 d S . .
Te2 Te 0.0000 0.0000 0.1272(2) 0.0195(5) Uani 1 6 d SU . .
Te3 Te 0.6667 0.3333 0.1488(3) 0.0537(8) Uani 1 3 d S . .
Te4 Te 0.66711(8) 0.0000 0.11841(10) 0.0205(4) Uani 1 2 d S . .
Ag1 Ag 0.55286(11) 0.11084(8) 0.14101(11) 0.0355(4) Uani 1 1 d . . .
Ag2 Ag 0.22318(10) 0.11413(12) 0.14715(12) 0.0413(4) Uani 1 1 d . . .
Ag3 Ag 0.44393(11) 0.22095(13) 0.14304(14) 0.0472(5) Uani 1 1 d . . .
S1 S 0.3339(2) 0.1064(2) 0.2415(3) 0.0167(7) Uani 1 1 d . . .
S2 S 0.6670(2) 0.1876(2) 0.5248(3) 0.0234(7) Uani 1 1 d . . .
S3 S 0.6672(2) 0.8958(3) 0.0437(4) 0.0331(11) Uani 1 1 d . . .
S4 S 0.6655(2) 0.2240(2) 0.2313(3) 0.0249(8) Uani 1 1 d . . .
S5 S 0.1349(6) 0.1349(6) 0.2583(6) 0.064(3) Uani 1 2 d S . .
S6 S 0.4445(2) 0.0000 0.2395(4) 0.0143(9) Uani 1 2 d S . .
S7 S 0.5581(4) 0.0000 0.0436(5) 0.0371(15) Uani 1 2 d S . .
S8 S 0.1185(5) 0.0000 0.0491(6) 0.052(2) Uani 1 2 d SU . .
S9 S 0.7233(4) 0.1115(4) 0.3627(6) 0.0271(12) Uani 0.574(9) 1 d PU A 1
S10 S 0.2796(5) 0.2203(6) 0.4179(10) 0.0397(17) Uani 0.470(10) 1 d PU . 1
S11 S 0.6265(9) 0.0831(11) 0.4413(10) 0.058(2) Uani 0.400(11) 1 d PU . 1
S9' S 0.7039(6) 0.1271(5) 0.4423(7) 0.0271(12) Uani 0.426(9) 1 d PU A 2
S10' S 0.2443(5) 0.2068(5) 0.3461(8) 0.0397(17) Uani 0.530(10) 1 d PU . 2
S11' S 0.6222(6) 0.0747(7) 0.3471(7) 0.058(2) Uani 0.600(11) 1 d PU . 2

loop_
_atom_site_aniso_label
_atom_site_aniso_U_11
_atom_site_aniso_U_22
_atom_site_aniso_U_33
_atom_site_aniso_U_23
_atom_site_aniso_U_13
_atom_site_aniso_U_12
Cs1 0.0302(8) 0.0291(5) 0.0330(9) 0.0000(5) 0.000 0.0151(4)
Cs2 0.0326(5) 0.0297(5) 0.0258(4) 0.0018(4) 0.0012(4) 0.0211(4)
Te1 0.0268(7) 0.0283(8) 0.0306(9) 0.000 0.0035(6) 0.0142(4)
Te2 0.0221(6) 0.0221(6) 0.0144(10) 0.000 0.000 0.0110(3)
Te3 0.0331(6) 0.0331(6) 0.095(2) 0.000 0.000 0.0165(3)
Te4 0.0244(6) 0.0249(7) 0.0123(6) 0.000 0.0061(5) 0.0125(4)
Ag1 0.0434(9) 0.0222(6) 0.0373(11) 0.0012(6) -0.0052(7) 0.0136(7)
Ag2 0.0319(7) 0.0497(10) 0.0381(9) -0.0003(8) 0.0027(6) 0.0173(8)
Ag3 0.0305(7) 0.0504(10) 0.0560(15) -0.0012(9) -0.0038(7) 0.0168(8)
S1 0.0179(16) 0.0115(14) 0.0279(19) 0.0004(14) 0.0044(14) 0.0129(13)
S2 0.0214(15) 0.0166(14) 0.0334(19) -0.0103(14) 0.0031(13) 0.0104(13)
S3 0.024(2) 0.032(2) 0.043(3) 0.014(2) 0.0041(19) 0.0142(18)
S4 0.0212(16) 0.0159(14) 0.039(2) 0.0006(14) -0.0054(15) 0.0106(13)
S5 0.096(6) 0.096(6) 0.049(5) 0.036(4) 0.036(4) 0.084(6)
S6 0.0084(13) 0.0134(19) 0.023(2) 0.000 -0.0034(15) 0.0067(10)
S7 0.038(3) 0.027(3) 0.042(4) 0.000 0.005(3) 0.0136(15)
S8 0.077(4) 0.027(3) 0.034(4) 0.000 -0.027(3) 0.0135(16)
S9 0.028(3) 0.015(2) 0.028(3) 0.006(2) 0.011(2) 0.003(2)
S10 0.011(2) 0.025(3) 0.079(5) -0.012(3) -0.004(3) 0.006(2)
S11 0.053(4) 0.091(6) 0.051(4) -0.043(4) -0.031(3) 0.053(4)
S9' 0.028(3) 0.015(2) 0.028(3) 0.006(2) 0.011(2) 0.003(2)
S10' 0.011(2) 0.025(3) 0.079(5) -0.012(3) -0.004(3) 0.006(2)
S11' 0.053(4) 0.091(6) 0.051(4) -0.043(4) -0.031(3) 0.053(4)

loop_
_atom_type_symbol
_atom_type_description
_atom_type_scat_dispersion_real
_atom_type_scat_dispersion_imag
_atom_type_scat_source
S S 0.1246 0.1234 'International Tables Vol C Tables 4.2.6.8 and 6.1.1.4'
Ag Ag -0.8971 1.1015 'International Tables Vol C Tables 4.2.6.8 and 6.1.1.4'
Te Te -0.5308 1.6751 'International Tables Vol C Tables 4.2.6.8 and 6.1.1.4'
Cs Cs -0.3680 2.1192 'International Tables Vol C Tables 4.2.6.8 and 6.1.1.4'

loop_
_geom_angle_atom_site_label_1
_geom_angle_atom_site_label_2
_geom_angle_atom_site_label_3
_geom_angle
_geom_angle_site_symmetry_1
_geom_angle_site_symmetry_3
_geom_angle_publ_flag
S3 Cs1 S3 58.82(18) 2_666 10_456 ?
S3 Cs1 S10' 133.54(19) 2_666 7_565 ?
S3 Cs1 S10' 74.82(19) 10_456 7_565 ?
S3 Cs1 S10' 74.82(19) 2_666 5_565 ?
S3 Cs1 S10' 133.54(19) 10_456 5_565 ?
S10' Cs1 S10' 151.0(4) 7_565 5_565 ?
S3 Cs1 S5 170.3(2) 2_666 4_565 ?
S3 Cs1 S5 111.7(2) 10_456 4_565 ?
S10' Cs1 S5 36.9(3) 7_565 4_565 ?
S10' Cs1 S5 114.5(3) 5_565 4_565 ?
S3 Cs1 S5 111.7(2) 2_666 5_565 ?
S3 Cs1 S5 170.3(2) 10_456 5_565 ?
S10' Cs1 S5 114.5(3) 7_565 5_565 ?
S10' Cs1 S5 36.9(3) 5_565 5_565 ?
S5 Cs1 S5 77.8(4) 4_565 5_565 ?
S3 Cs1 S8 73.11(14) 2_666 1_566 ?
S3 Cs1 S8 104.12(15) 10_456 1_566 ?
S10' Cs1 S8 125.3(2) 7_565 1_566 ?
S10' Cs1 S8 61.6(2) 5_565 1_566 ?
S5 Cs1 S8 112.94(19) 4_565 1_566 ?
S5 Cs1 S8 72.95(18) 5_565 1_566 ?
S3 Cs1 S8 104.12(15) 2_666 3_566 ?
S3 Cs1 S8 73.11(14) 10_456 3_566 ?
S10' Cs1 S8 61.6(2) 7_565 3_566 ?
S10' Cs1 S8 125.3(2) 5_565 3_566 ?
S5 Cs1 S8 72.95(18) 4_565 3_566 ?
S5 Cs1 S8 112.94(19) 5_565 3_566 ?
S8 Cs1 S8 65.9(3) 1_566 3_566 ?
S3 Cs1 S1 104.33(9) 2_666 7_565 ?
S3 Cs1 S1 76.58(11) 10_456 7_565 ?
S10' Cs1 S1 58.62(17) 7_565 7_565 ?
S10' Cs1 S1 115.14(19) 5_565 7_565 ?
S5 Cs1 S1 70.01(14) 4_565 7_565 ?
S5 Cs1 S1 105.73(15) 5_565 7_565 ?
S8 Cs1 S1 176.11(18) 1_566 7_565 ?
S8 Cs1 S1 117.79(17) 3_566 7_565 ?
S3 Cs1 S1 76.57(10) 2_666 5_565 ?
S3 Cs1 S1 104.32(9) 10_456 5_565 ?
S10' Cs1 S1 115.14(19) 7_565 5_565 ?
S10' Cs1 S1 58.62(17) 5_565 5_565 ?
S5 Cs1 S1 105.73(15) 4_565 5_565 ?
S5 Cs1 S1 70.01(14) 5_565 5_565 ?
S8 Cs1 S1 117.79(17) 1_566 5_565 ?
S8 Cs1 S1 176.11(18) 3_566 5_565 ?
S1 Cs1 S1 58.46(11) 7_565 5_565 ?
S3 Cs1 S10 56.6(2) 2_666 5_565 ?
S3 Cs1 S10 115.3(2) 10_456 5_565 ?
S10' Cs1 S10 169.8(3) 7_565 5_565 ?
S10' Cs1 S10 19.1(3) 5_565 5_565 ?
S5 Cs1 S10 133.0(3) 4_565 5_565 ?
S5 Cs1 S10 55.3(3) 5_565 5_565 ?
S8 Cs1 S10 54.2(2) 1_566 5_565 ?
S8 Cs1 S10 120.0(3) 3_566 5_565 ?
S1 Cs1 S10 122.0(2) 7_565 5_565 ?
S1 Cs1 S10 63.7(2) 5_565 5_565 ?
S3 Cs1 S10 115.3(2) 2_666 7_565 ?
S3 Cs1 S10 56.6(2) 10_456 7_565 ?
S10' Cs1 S10 19.1(3) 7_565 7_565 ?
S10' Cs1 S10 169.8(3) 5_565 7_565 ?
S5 Cs1 S10 55.3(3) 4_565 7_565 ?
S5 Cs1 S10 133.0(3) 5_565 7_565 ?
S8 Cs1 S10 120.0(3) 1_566 7_565 ?
S8 Cs1 S10 54.2(3) 3_566 7_565 ?
S1 Cs1 S10 63.7(2) 7_565 7_565 ?
S1 Cs1 S10 122.0(2) 5_565 7_565 ?
S10 Cs1 S10 170.2(5) 5_565 7_565 ?
S9' Cs2 S1 74.92(17) 6 4_665 ?
S9' Cs2 S3 59.4(2) 6 1_556 ?
S1 Cs2 S3 76.84(10) 4_665 1_556 ?
S9' Cs2 S2 33.23(17) 6 6 ?
S1 Cs2 S2 108.13(8) 4_665 6 ?
S3 Cs2 S2 69.33(10) 1_556 6 ?
S9' Cs2 S7 116.8(2) 6 1_566 ?
S1 Cs2 S7 105.55(9) 4_665 1_566 ?
S3 Cs2 S7 59.51(16) 1_556 1_566 ?
S2 Cs2 S7 108.06(14) 6 1_566 ?
S9' Cs2 S11 152.2(3) 6 4_665 ?
S1 Cs2 S11 132.2(2) 4_665 4_665 ?
S3 Cs2 S11 114.9(3) 1_556 4_665 ?
S2 Cs2 S11 119.4(2) 6 4_665 ?
S7 Cs2 S11 56.9(3) 1_566 4_665 ?
S9' Cs2 S2 118.18(18) 6 4_665 ?
S1 Cs2 S2 166.80(8) 4_665 4_665 ?
S3 Cs2 S2 107.77(12) 1_556 4_665 ?
S2 Cs2 S2 85.02(11) 6 4_665 ?
S7 Cs2 S2 68.11(12) 1_566 4_665 ?
S11 Cs2 S2 34.6(2) 4_665 4_665 ?
S9' Cs2 S6 135.29(18) 6 4_665 ?
S1 Cs2 S6 60.39(10) 4_665 4_665 ?
S3 Cs2 S6 105.81(8) 1_556 4_665 ?
S2 Cs2 S6 168.51(10) 6 4_665 ?
S7 Cs2 S6 76.69(13) 1_566 4_665 ?
S11 Cs2 S6 72.0(2) 4_665 4_665 ?
S2 Cs2 S6 106.46(9) 4_665 4_665 ?
S9' Cs2 S11' 167.0(2) 6 4_665 ?
S1 Cs2 S11' 114.59(14) 4_665 4_665 ?
S3 Cs2 S11' 129.8(2) 1_556 4_665 ?
S2 Cs2 S11' 136.02(15) 6 4_665 ?
S7 Cs2 S11' 70.5(2) 1_566 4_665 ?
S11 Cs2 S11' 22.1(3) 4_665 4_665 ?
S2 Cs2 S11' 52.79(14) 4_665 4_665 ?
S6 Cs2 S11' 55.21(15) 4_665 4_665 ?
S9' Cs2 S4 121.7(2) 6 4_665 ?
S1 Cs2 S4 101.25(10) 4_665 4_665 ?
S3 Cs2 S4 177.60(11) 1_556 4_665 ?
S2 Cs2 S4 112.81(9) 6 4_665 ?
S7 Cs2 S4 120.02(14) 1_566 4_665 ?
S11 Cs2 S4 65.2(3) 4_665 4_665 ?
S2 Cs2 S4 73.76(9) 4_665 4_665 ?
S6 Cs2 S4 71.88(10) 4_665 4_665 ?
S11' Cs2 S4 49.6(2) 4_665 4_665 ?
S9' Cs2 S4 64.66(19) 6 6 ?
S1 Cs2 S4 73.60(9) 4_665 6 ?
S3 Cs2 S4 121.53(10) 1_556 6 ?
S2 Cs2 S4 73.74(10) 6 6 ?
S7 Cs2 S4 178.19(13) 1_566 6 ?
S11 Cs2 S4 122.4(3) 4_665 6 ?
S2 Cs2 S4 112.39(9) 4_665 6 ?
S6 Cs2 S4 101.52(11) 4_665 6 ?
S11' Cs2 S4 108.3(2) 4_665 6 ?
S4 Cs2 S4 58.87(11) 4_665 6 ?
S9' Cs2 S9 20.6(2) 6 6 ?
S1 Cs2 S9 55.65(12) 4_665 6 ?
S3 Cs2 S9 65.78(16) 1_556 6 ?
S2 Cs2 S9 52.87(12) 6 6 ?
S7 Cs2 S9 125.09(18) 1_566 6 ?
S11 Cs2 S9 172.0(2) 4_665 6 ?
S2 Cs2 S9 137.54(13) 4_665 6 ?
S6 Cs2 S9 115.74(13) 4_665 6 ?
S11' Cs2 S9 162.0(2) 4_665 6 ?
S4 Cs2 S9 114.44(15) 4_665 6 ?
S4 Cs2 S9 55.83(14) 6 6 ?
S1 Te1 S1 100.7(2) 11 . ?
S1 Te1 S6 101.47(14) 11 . ?
S1 Te1 S6 101.47(14) . . ?
S8 Te2 S8 101.3(2) . 3 ?
S8 Te2 S8 101.3(2) . 2 ?
S8 Te2 S8 101.3(2) 3 2 ?
S4 Te3 S4 97.10(18) . 2_655 ?
S4 Te3 S4 97.10(18) . 3_665 ?
S4 Te3 S4 97.10(18) 2_655 3_665 ?
S3 Te4 S3 98.8(2) 1_545 11_665 ?
S3 Te4 S7 99.56(18) 1_545 . ?
S3 Te4 S7 99.56(18) 11_665 . ?
S2 Ag1 S4 101.85(12) 8_654 . ?
S2 Ag1 S6 122.22(15) 8_654 . ?
S4 Ag1 S6 114.12(17) . . ?
S2 Ag1 S7 103.1(2) 8_654 . ?
S4 Ag1 S7 128.30(19) . . ?
S6 Ag1 S7 88.72(15) . . ?
S2 Ag1 Cs2 60.27(10) 8_654 11_664 ?
S4 Ag1 Cs2 97.08(11) . 11_664 ?
S6 Ag1 Cs2 145.66(11) . 11_664 ?
S7 Ag1 Cs2 59.57(13) . 11_664 ?
S2 Ag1 Cs2 106.76(11) 8_654 4_664 ?
S4 Ag1 Cs2 61.71(11) . 4_664 ?
S6 Ag1 Cs2 60.26(10) . 4_664 ?
S7 Ag1 Cs2 145.16(15) . 4_664 ?
Cs2 Ag1 Cs2 153.85(4) 11_664 4_664 ?
S5 Ag2 S8 101.4(4) . . ?
S5 Ag2 S1 107.3(2) . . ?
S8 Ag2 S1 124.5(2) . . ?
S5 Ag2 S3 124.1(3) . 12_655 ?
S8 Ag2 S3 110.5(2) . 12_655 ?
S1 Ag2 S3 91.09(13) . 12_655 ?
S5 Ag2 Cs1 104.99(18) . 2_664 ?
S8 Ag2 Cs1 60.86(13) . 2_664 ?
S1 Ag2 Cs1 144.67(11) . 2_664 ?
S3 Ag2 Cs1 58.56(11) 12_655 2_664 ?
S5 Ag2 Cs1 59.36(14) . 6_654 ?
S8 Ag2 Cs1 99.15(16) . 6_654 ?
S1 Ag2 Cs1 60.25(10) . 6_654 ?
S3 Ag2 Cs1 147.51(12) 12_655 6_654 ?
Cs1 Ag2 Cs1 153.43(6) 2_664 6_654 ?
S4 Ag3 S2 101.57(13) 3_665 8_654 ?
S4 Ag3 S1 115.57(16) 3_665 . ?
S2 Ag3 S1 119.50(14) 8_654 . ?
S4 Ag3 S3 127.44(16) 3_665 12_655 ?
S2 Ag3 S3 102.79(18) 8_654 12_655 ?
S1 Ag3 S3 90.91(14) . 12_655 ?
S4 Ag3 Cs2 62.55(10) 3_665 4_664 ?
S2 Ag3 Cs2 106.71(11) 8_654 4_664 ?
S1 Ag3 Cs2 59.46(10) . 4_664 ?
S3 Ag3 Cs2 145.74(13) 12_655 4_664 ?
S4 Ag3 Cs2 96.83(11) 3_665 12_654 ?
S2 Ag3 Cs2 59.58(11) 8_654 12_654 ?
S1 Ag3 Cs2 145.81(11) . 12_654 ?
S3 Ag3 Cs2 59.07(12) 12_655 12_654 ?
Cs2 Ag3 Cs2 153.97(5) 4_664 12_654 ?
Te1 S1 Ag3 97.83(15) . . ?
Te1 S1 Ag2 99.67(16) . . ?
Ag3 S1 Ag2 89.89(14) . . ?
Te1 S1 Cs2 100.33(12) . 4_664 ?
Ag3 S1 Cs2 81.68(10) . 4_664 ?
Ag2 S1 Cs2 159.16(13) . 4_664 ?
Te1 S1 Cs1 100.43(12) . 6_654 ?
Ag3 S1 Cs1 160.77(13) . 6_654 ?
Ag2 S1 Cs1 81.18(10) . 6_654 ?
Cs2 S1 Cs1 100.81(11) 4_664 6_654 ?
S9' S2 S11 36.0(5) . . ?
S9' S2 Ag1 119.5(3) . 8_655 ?
S11 S2 Ag1 91.8(5) . 8_655 ?
S9' S2 Ag3 93.8(3) . 8_655 ?
S11 S2 Ag3 119.4(4) . 8_655 ?
Ag1 S2 Ag3 91.60(18) 8_655 8_655 ?
S9' S2 Cs2 72.1(3) . 5_554 ?
S11 S2 Cs2 100.7(5) . 5_554 ?
Ag1 S2 Cs2 167.45(14) 8_655 5_554 ?
Ag3 S2 Cs2 82.42(10) 8_655 5_554 ?
S9' S2 Cs2 99.4(3) . 4_664 ?
S11 S2 Cs2 72.6(4) . 4_664 ?
Ag1 S2 Cs2 82.21(10) 8_655 4_664 ?
Ag3 S2 Cs2 166.80(14) 8_655 4_664 ?
Cs2 S2 Cs2 101.28(12) 5_554 4_664 ?
Te4 S3 Ag2 96.0(2) 1_565 12_665 ?
Te4 S3 Ag3 97.88(19) 1_565 12_665 ?
Ag2 S3 Ag3 88.09(17) 12_665 12_665 ?
Te4 S3 Cs1 101.14(15) 1_565 3_564 ?
Ag2 S3 Cs1 81.91(12) 12_665 3_564 ?
Ag3 S3 Cs1 159.31(19) 12_665 3_564 ?
Te4 S3 Cs2 101.44(15) 1_565 1_554 ?
Ag2 S3 Cs2 160.67(19) 12_665 1_554 ?
Ag3 S3 Cs2 81.42(12) 12_665 1_554 ?
Cs1 S3 Cs2 102.55(14) 3_564 1_554 ?
Te3 S4 Ag1 96.66(16) . . ?
Te3 S4 Ag3 96.69(16) . 2_655 ?
Ag1 S4 Ag3 95.47(16) . 2_655 ?
Te3 S4 Cs2 102.28(13) . 4_664 ?
Ag1 S4 Cs2 80.77(10) . 4_664 ?
Ag3 S4 Cs2 160.95(15) 2_655 4_664 ?
Te3 S4 Cs2 101.73(13) . 5_554 ?
Ag1 S4 Cs2 161.41(14) . 5_554 ?
Ag3 S4 Cs2 79.77(10) 2_655 5_554 ?
Cs2 S4 Cs2 97.83(12) 4_664 5_554 ?
S10' S5 S10' 32.1(5) . 10 ?
S10' S5 Ag2 88.4(4) . . ?
S10' S5 Ag2 111.7(5) 10 . ?
S10' S5 Ag2 111.7(5) . 10 ?
S10' S5 Ag2 88.4(4) 10 10 ?
Ag2 S5 Ag2 91.9(3) . 10 ?
S10' S5 Cs1 96.0(4) . 4_564 ?
S10' S5 Cs1 71.1(3) 10 4_564 ?
Ag2 S5 Cs1 174.4(3) . 4_564 ?
Ag2 S5 Cs1 83.23(7) 10 4_564 ?
S10' S5 Cs1 71.1(3) . 6_654 ?
S10' S5 Cs1 96.0(4) 10 6_654 ?
Ag2 S5 Cs1 83.23(7) . 6_654 ?
Ag2 S5 Cs1 174.4(3) 10 6_654 ?
Cs1 S5 Cs1 101.5(2) 4_564 6_654 ?
Te1 S6 Ag1 96.46(16) . 11 ?
Te1 S6 Ag1 96.46(16) . . ?
Ag1 S6 Ag1 92.41(19) 11 . ?
Te1 S6 Cs2 97.79(11) . 4_664 ?
Ag1 S6 Cs2 165.15(16) 11 4_664 ?
Ag1 S6 Cs2 81.86(5) . 4_664 ?
Te1 S6 Cs2 97.79(11) . 8_544 ?
Ag1 S6 Cs2 81.86(5) 11 8_544 ?
Ag1 S6 Cs2 165.15(16) . 8_544 ?
Cs2 S6 Cs2 100.29(14) 4_664 8_544 ?
Te4 S7 Ag1 98.1(2) . . ?
Te4 S7 Ag1 98.1(2) . 11 ?
Ag1 S7 Ag1 90.0(2) . 11 ?
Te4 S7 Cs2 99.47(17) . 1_544 ?
Ag1 S7 Cs2 161.4(3) . 1_544 ?
Ag1 S7 Cs2 81.54(6) 11 1_544 ?
Te4 S7 Cs2 99.47(17) . 11_664 ?
Ag1 S7 Cs2 81.54(6) . 11_664 ?
Ag1 S7 Cs2 161.4(3) 11 11_664 ?
Cs2 S7 Cs2 101.5(2) 1_544 11_664 ?
Te2 S8 Ag2 93.8(3) . . ?
Te2 S8 Ag2 93.8(3) . 11 ?
Ag2 S8 Ag2 96.1(3) . 11 ?
Te2 S8 Cs1 96.4(2) . 1_544 ?
Ag2 S8 Cs1 169.6(4) . 1_544 ?
Ag2 S8 Cs1 81.16(7) 11 1_544 ?
Te2 S8 Cs1 96.4(2) . 2_664 ?
Ag2 S8 Cs1 81.16(7) . 2_664 ?
Ag2 S8 Cs1 169.6(4) 11 2_664 ?
Cs1 S8 Cs1 99.72(19) 1_544 2_664 ?
S10 S9 S11 107.1(6) 2_655 . ?
S10 S9 Cs2 112.9(4) 2_655 5_554 ?
S11 S9 Cs2 99.3(5) . 5_554 ?
S10 S10 S9 116.0(4) 10 3_665 ?
S10 S10 Cs1 118.97(14) 10 6_654 ?
S9 S10 Cs1 116.8(5) 3_665 6_654 ?
S9 S11 S2 102.7(8) . . ?
S9 S11 Cs2 120.3(7) . 4_664 ?
S2 S11 Cs2 72.8(4) . 4_664 ?
S11' S9' S2 107.4(6) . . ?
S11' S9' Cs2 111.2(5) . 5_554 ?
S2 S9' Cs2 74.6(3) . 5_554 ?
S10' S10' S5 74.0(2) 10 . ?
S10' S10' Cs1 127.13(13) 10 6_654 ?
S5 S10' Cs1 72.1(3) . 6_654 ?
S9' S11' S11' 116.4(5) . 11 ?
S9' S11' Cs2 99.5(4) . 4_664 ?
S11' S11' Cs2 114.81(19) 11 4_664 ?

loop_
_geom_bond_atom_site_label_1
_geom_bond_atom_site_label_2
_geom_bond_distance
_geom_bond_site_symmetry_2
_geom_bond_publ_flag
Cs1 S3 3.568(5) 2_666 ?
Cs1 S3 3.568(5) 10_456 ?
Cs1 S10' 3.592(10) 7_565 ?
Cs1 S10' 3.592(10) 5_565 ?
Cs1 S5 3.613(5) 4_565 ?
Cs1 S5 3.613(5) 5_565 ?
Cs1 S8 3.660(5) 1_566 ?
Cs1 S8 3.660(5) 3_566 ?
Cs1 S1 3.663(4) 7_565 ?
Cs1 S1 3.664(4) 5_565 ?
Cs1 S10 3.716(10) 5_565 ?
Cs1 S10 3.716(10) 7_565 ?
Cs2 S9' 3.572(9) 6 ?
Cs2 S1 3.603(4) 4_665 ?
Cs2 S3 3.609(5) 1_556 ?
Cs2 S2 3.619(4) 6 ?
Cs2 S7 3.619(5) 1_566 ?
Cs2 S11 3.635(14) 4_665 ?
Cs2 S2 3.639(4) 4_665 ?
Cs2 S6 3.650(4) 4_665 ?
Cs2 S11' 3.684(9) 4_665 ?
Cs2 S4 3.712(4) 4_665 ?
Cs2 S4 3.733(4) 6 ?
Cs2 S9 3.747(6) 6 ?
Te1 S1 2.324(4) 11 ?
Te1 S1 2.324(4) . ?
Te1 S6 2.387(5) . ?
Te2 S8 2.575(11) . ?
Te2 S8 2.575(11) 3 ?
Te2 S8 2.575(11) 2 ?
Te3 S4 2.441(4) . ?
Te3 S4 2.441(4) 2_655 ?
Te3 S4 2.441(4) 3_665 ?
Te4 S3 2.308(6) 1_545 ?
Te4 S3 2.308(6) 11_665 ?
Te4 S7 2.389(8) . ?
Ag1 S2 2.552(4) 8_654 ?
Ag1 S4 2.568(4) . ?
Ag1 S6 2.581(4) . ?
Ag1 S7 2.635(6) . ?
Ag2 S5 2.551(6) . ?
Ag2 S8 2.579(5) . ?
Ag2 S1 2.630(4) . ?
Ag2 S3 2.662(5) 12_655 ?
Ag3 S4 2.570(5) 3_665 ?
Ag3 S2 2.583(5) 8_654 ?
Ag3 S1 2.624(4) . ?
Ag3 S3 2.677(5) 12_655 ?
S1 Cs2 3.603(4) 4_664 ?
S1 Cs1 3.663(4) 6_654 ?
S2 Ag1 2.553(4) 8_655 ?
S2 Ag3 2.583(5) 8_655 ?
S2 Cs2 3.619(4) 5_554 ?
S2 Cs2 3.639(4) 4_664 ?
S3 Te4 2.308(6) 1_565 ?
S3 Ag2 2.662(5) 12_665 ?
S3 Ag3 2.677(5) 12_665 ?
S3 Cs1 3.568(5) 3_564 ?
S3 Cs2 3.609(5) 1_554 ?
S4 Ag3 2.570(5) 2_655 ?
S4 Cs2 3.712(4) 4_664 ?
S4 Cs2 3.732(4) 5_554 ?
S5 Ag2 2.551(6) 10 ?
S5 Cs1 3.613(5) 4_564 ?
S5 Cs1 3.613(5) 6_654 ?
S6 Ag1 2.581(4) 11 ?
S6 Cs2 3.650(4) 4_664 ?
S6 Cs2 3.650(4) 8_544 ?
S7 Ag1 2.635(6) 11 ?
S7 Cs2 3.619(5) 1_544 ?
S7 Cs2 3.619(5) 11_664 ?
S8 Ag2 2.579(5) 11 ?
S8 Cs1 3.660(5) 1_544 ?
S8 Cs1 3.660(5) 2_664 ?
S9 S10 2.001(10) 2_655 ?
S9 S11 2.039(16) . ?
S9 Cs2 3.747(6) 5_554 ?
S10 S10 1.996(19) 10 ?
S10 S9 2.001(10) 3_665 ?
S10 Cs1 3.716(10) 6_654 ?
S11 Cs2 3.635(14) 4_664 ?
S9' S11' 1.982(11) . ?
S9' Cs2 3.572(9) 5_554 ?
S10' S10' 1.260(17) 10 ?
S10' Cs1 3.592(10) 6_654 ?
S11' S11' 2.51(2) 11 ?
S11' Cs2 3.684(9) 4_664 ?
